data_1562442
loop_
_publ_author_name
'Bisht, Kamal Kumar'
'Rachuri, Yadagiri'
'Parmar, Bhavesh'
'Suresh, Eringathodi'

_publ_section_title
;
 Mixed ligand coordination polymers with flexible bis-imidazole linker and
 angular sulfonyldibenzoate: Crystal structure, photoluminescence and
 photocatalytic activity
;
_journal_name_full 'Journal of Solid State Chemistry'
_journal_page_first 43
_journal_page_last 51
_journal_paper_doi 10.1016/j.jssc.2014.02.007
_journal_volume 213
_journal_year 2014
_chemical_formula_sum 'C45 H36 N4 O12 S2 Zn2'
_chemical_formula_weight 1019.64
_space_group_IT_number 14
_space_group_name_Hall '-P 2ybc'
_space_group_name_H-M_alt 'P 1 21/c 1'
_symmetry_cell_setting monoclinic
_symmetry_space_group_name_H-M 'P 1 21/c 1'
_atom_sites_solution_hydrogens geom
_atom_sites_solution_primary direct
_atom_sites_solution_secondary difmap
_audit_creation_method SHELXL-97
_cell_angle_alpha 90.00
_cell_angle_beta 104.907(4)
_cell_angle_gamma 90.00
_cell_formula_units_Z 4
_cell_length_a 12.467(2)
_cell_length_b 23.356(4)
_cell_length_c 21.516(4)
_cell_measurement_reflns_used 1828
_cell_measurement_temperature 150(2)
_cell_measurement_theta_max 28.03
_cell_measurement_theta_min 2.33
_cell_volume 6054.2(18)
_computing_cell_refinement 'BRUKER SMART'
_computing_data_collection 'BRUKER SMART'
_computing_data_reduction 'BRUKER SAINT'
_computing_molecular_graphics ORTEP
_computing_structure_refinement 'SHELXL-97 (Sheldrick, 1997)'
_computing_structure_solution 'SHELXS-97 (Sheldrick, 1990)'
_diffrn_ambient_temperature 150(2)
_diffrn_measured_fraction_theta_full 0.995
_diffrn_measured_fraction_theta_max 0.995
_diffrn_measurement_device_type 'BRUKER SMAT APEX CCD DIFFRACTOMETER'
_diffrn_measurement_method 'OMEGA-PHI SCAN'
_diffrn_radiation_monochromator graphite
_diffrn_radiation_source 'fine-focus sealed tube'
_diffrn_radiation_type MoK\a
_diffrn_radiation_wavelength 0.71073
_diffrn_reflns_av_R_equivalents 0.1262
_diffrn_reflns_av_sigmaI/netI 0.2040
_diffrn_reflns_limit_h_max 12
_diffrn_reflns_limit_h_min -14
_diffrn_reflns_limit_k_max 25
_diffrn_reflns_limit_k_min -27
_diffrn_reflns_limit_l_max 25
_diffrn_reflns_limit_l_min -16
_diffrn_reflns_number 29827
_diffrn_reflns_theta_full 25.00
_diffrn_reflns_theta_max 25.00
_diffrn_reflns_theta_min 1.90
_exptl_absorpt_coefficient_mu 0.911
_exptl_absorpt_correction_T_max 0.9732
_exptl_absorpt_correction_T_min 0.8317
_exptl_absorpt_correction_type multi-scan
_exptl_absorpt_process_details 'BRUKER SADABS'
_exptl_crystal_colour COLOURLESS
_exptl_crystal_density_diffrn 1.119
_exptl_crystal_density_method 'not measured'
_exptl_crystal_description PLATES
_exptl_crystal_F_000 2088
_exptl_crystal_size_max 0.21
_exptl_crystal_size_mid 0.06
_exptl_crystal_size_min 0.03
_platon_squeeze_details ' ?'
_refine_diff_density_max 0.990
_refine_diff_density_min -0.697
_refine_diff_density_rms 0.101
_refine_ls_extinction_method none
_refine_ls_goodness_of_fit_ref 0.892
_refine_ls_hydrogen_treatment constr
_refine_ls_matrix_type full
_refine_ls_number_parameters 589
_refine_ls_number_reflns 10603
_refine_ls_number_restraints 0
_refine_ls_restrained_S_all 0.892
_refine_ls_R_factor_all 0.1806
_refine_ls_R_factor_gt 0.0917
_refine_ls_shift/su_max 0.001
_refine_ls_shift/su_mean 0.000
_refine_ls_structure_factor_coef Fsqd
_refine_ls_weighting_details 'calc w=1/[\s^2^(Fo^2^)+(0.0667P)^2^+0.0000P] where P=(Fo^2^+2Fc^2^)/3'
_refine_ls_weighting_scheme calc
_refine_ls_wR_factor_gt 0.1602
_refine_ls_wR_factor_ref 0.1865
_reflns_number_gt 4743
_reflns_number_total 10603
_reflns_threshold_expression >2sigma(I)
_cod_data_source_file JSSC-2014-213-43.cif
_cod_data_source_block ycp7_ZnSdbBitmb
_cod_depositor_comments
;
The following automatic conversions were performed:

data item '_exptl_absorpt_correction_type' value 'MULTI-SCAN' was
changed to 'multi-scan' in accordance with the built-in table derived
from the CIF Core dictionary named 'cif_core.dic' version 2.4.5 last
updated on 2014-11-21.

data item '_refine_ls_hydrogen_treatment' value 'CONSTR' was changed
to 'constr' in accordance with the built-in table derived from the
CIF Core dictionary named 'cif_core.dic' version 2.4.5 last updated
on 2014-11-21.

data item '_symmetry_cell_setting' value 'MONOCLINIC' was changed to
'monoclinic' in accordance with the built-in table derived from the
CIF Core dictionary named 'cif_core.dic' version 2.4.5 last updated
on 2014-11-21.

Automatic conversion script
Id: cif_fix_values 8369 2020-08-20 11:38:08Z andrius 
;
_cod_original_cell_volume 6054.3(19)
_cod_original_sg_symbol_H-M P21/c
_cod_database_code 1562442

loop_
_symmetry_equiv_pos_as_xyz
'x, y, z'
'-x, y+1/2, -z+1/2'
'-x, -y, -z'
'x, -y-1/2, z-1/2'

loop_
_atom_site_label
_atom_site_type_symbol
_atom_site_fract_x
_atom_site_fract_y
_atom_site_fract_z
_atom_site_U_iso_or_equiv
_atom_site_adp_type
_atom_site_occupancy
_atom_site_symmetry_multiplicity
_atom_site_calc_flag
_atom_site_refinement_flags
_atom_site_disorder_assembly
_atom_site_disorder_group
Zn1 Zn 0.47511(6) 0.27831(3) 0.20119(4) 0.0284(3) Uani 1 1 d . . .
Zn2 Zn 0.41247(6) 0.28351(4) 0.05590(4) 0.0289(3) Uani 1 1 d . . .
S1 S -0.05280(17) 0.53178(7) 0.13067(10) 0.0311(5) Uani 1 1 d . . .
S2 S 0.93887(16) 0.02890(7) 0.11509(10) 0.0312(5) Uani 1 1 d . . .
N1 N 0.5486(5) 0.2700(2) 0.2956(3) 0.0350(16) Uani 1 1 d . . .
N2 N 0.6801(5) 0.2734(3) 0.3840(3) 0.0394(17) Uani 1 1 d . . .
N3 N 1.1962(5) 0.1935(2) 0.3790(3) 0.0341(16) Uani 1 1 d . . .
N4 N 1.3354(5) 0.1995(2) 0.4647(3) 0.0321(16) Uani 1 1 d . . .
O1 O 0.3589(4) 0.3401(2) 0.2012(3) 0.0487(16) Uani 1 1 d . . .
O2 O 0.3127(5) 0.3354(2) 0.0941(3) 0.0542(17) Uani 1 1 d . . .
O3 O -0.0730(4) 0.55998(19) 0.0696(2) 0.0395(14) Uani 1 1 d . . .
O4 O -0.0293(4) 0.56572(18) 0.1882(2) 0.0374(14) Uani 1 1 d . . .
O5 O -0.4730(4) 0.3479(2) 0.0740(3) 0.0520(16) Uani 1 1 d . . .
O6 O -0.4215(5) 0.3416(2) 0.1808(3) 0.0542(17) Uani 1 1 d . . .
O7 O 0.5766(5) 0.2214(2) 0.1693(3) 0.0533(16) Uani 1 1 d . . .
O8 O 0.5391(4) 0.2262(2) 0.0627(3) 0.0524(16) Uani 1 1 d . . .
O9 O 0.9114(4) -0.00101(19) 0.0557(2) 0.0448(15) Uani 1 1 d . . .
O10 O 0.9616(4) -0.00343(19) 0.1745(2) 0.0394(14) Uani 1 1 d . . .
O11 O 1.3544(4) 0.2172(2) 0.1774(3) 0.0480(15) Uani 1 1 d . . .
O12 O 1.3159(4) 0.2160(2) 0.0703(3) 0.0488(15) Uani 1 1 d . . .
C1 C 0.3052(6) 0.3551(3) 0.1477(5) 0.039(2) Uani 1 1 d . . .
C2 C 0.2212(6) 0.4010(3) 0.1430(4) 0.033(2) Uani 1 1 d . . .
C3 C 0.2084(6) 0.4287(3) 0.1976(4) 0.036(2) Uani 1 1 d . . .
H3 H 0.2550 0.4191 0.2375 0.043 Uiso 1 1 calc R . .
C4 C 0.1287(6) 0.4699(3) 0.1944(3) 0.032(2) Uani 1 1 d . . .
H4 H 0.1227 0.4889 0.2313 0.038 Uiso 1 1 calc R . .
C5 C 0.0573(6) 0.4827(3) 0.1352(4) 0.0313(19) Uani 1 1 d . . .
C6 C 0.0669(7) 0.4562(3) 0.0804(4) 0.040(2) Uani 1 1 d . . .
H6 H 0.0192 0.4652 0.0408 0.048 Uiso 1 1 calc R . .
C7 C 0.1487(7) 0.4159(3) 0.0854(4) 0.052(3) Uani 1 1 d . . .
H7 H 0.1556 0.3979 0.0481 0.063 Uiso 1 1 calc R . .
C8 C -0.1653(6) 0.4872(3) 0.1307(4) 0.0301(19) Uani 1 1 d . . .
C9 C -0.1748(7) 0.4627(3) 0.1873(4) 0.046(2) Uani 1 1 d . . .
H9 H -0.1256 0.4728 0.2260 0.055 Uiso 1 1 calc R . .
C10 C -0.2572(7) 0.4233(3) 0.1865(4) 0.045(2) Uani 1 1 d . . .
H10 H -0.2628 0.4066 0.2248 0.053 Uiso 1 1 calc R . .
C11 C -0.3308(7) 0.4085(3) 0.1297(4) 0.041(2) Uani 1 1 d . . .
C12 C -0.3255(7) 0.4348(3) 0.0740(4) 0.050(3) Uani 1 1 d . . .
H12 H -0.3779 0.4265 0.0357 0.060 Uiso 1 1 calc R . .
C13 C -0.2402(7) 0.4748(3) 0.0746(4) 0.054(3) Uani 1 1 d . . .
H13 H -0.2354 0.4924 0.0366 0.064 Uiso 1 1 calc R . .
C14 C -0.4165(6) 0.3626(3) 0.1290(4) 0.041(2) Uani 1 1 d . . .
C15 C 0.5899(6) 0.2061(3) 0.1153(5) 0.043(2) Uani 1 1 d . . .
C16 C 0.6733(6) 0.1602(3) 0.1159(4) 0.035(2) Uani 1 1 d . . .
C17 C 0.7465(6) 0.1440(3) 0.1738(4) 0.041(2) Uani 1 1 d . . .
H17 H 0.7411 0.1604 0.2122 0.049 Uiso 1 1 calc R . .
C18 C 0.8267(7) 0.1036(3) 0.1737(4) 0.042(2) Uani 1 1 d . . .
H18 H 0.8770 0.0930 0.2119 0.051 Uiso 1 1 calc R . .
C19 C 0.8317(6) 0.0789(3) 0.1159(4) 0.0295(19) Uani 1 1 d . . .
C20 C 0.7563(7) 0.0928(3) 0.0605(3) 0.038(2) Uani 1 1 d . . .
H20 H 0.7577 0.0741 0.0225 0.045 Uiso 1 1 calc R . .
C21 C 0.6790(6) 0.1337(3) 0.0597(4) 0.040(2) Uani 1 1 d . . .
H21 H 0.6296 0.1439 0.0210 0.048 Uiso 1 1 calc R . .
C22 C 1.0538(6) 0.0738(3) 0.1181(4) 0.0309(19) Uani 1 1 d . . .
C23 C 1.1150(6) 0.0935(3) 0.1758(4) 0.040(2) Uani 1 1 d . . .
H23 H 1.1013 0.0809 0.2141 0.048 Uiso 1 1 calc R . .
C24 C 1.1990(7) 0.1333(3) 0.1761(4) 0.045(2) Uani 1 1 d . . .
H24 H 1.2419 0.1468 0.2153 0.055 Uiso 1 1 calc R . .
C25 C 1.2201(6) 0.1528(3) 0.1202(4) 0.034(2) Uani 1 1 d . . .
C26 C 1.1604(6) 0.1297(3) 0.0639(4) 0.038(2) Uani 1 1 d . . .
H26 H 1.1756 0.1407 0.0255 0.046 Uiso 1 1 calc R . .
C27 C 1.0784(7) 0.0904(3) 0.0628(4) 0.041(2) Uani 1 1 d . . .
H27 H 1.0390 0.0749 0.0238 0.049 Uiso 1 1 calc R . .
C28 C 1.3048(6) 0.1990(3) 0.1226(5) 0.038(2) Uani 1 1 d . . .
C29 C 0.5031(7) 0.2600(4) 0.3450(4) 0.066(3) Uani 1 1 d . . .
H29 H 0.4282 0.2536 0.3418 0.080 Uiso 1 1 calc R . .
C30 C 0.5870(8) 0.2610(4) 0.4012(4) 0.059(3) Uani 1 1 d . . .
H30 H 0.5801 0.2543 0.4426 0.070 Uiso 1 1 calc R . .
C31 C 0.6529(6) 0.2790(3) 0.3208(4) 0.043(2) Uani 1 1 d . . .
H31 H 0.7032 0.2884 0.2971 0.051 Uiso 1 1 calc R . .
C32 C 0.7916(7) 0.2823(4) 0.4279(4) 0.068(3) Uani 1 1 d . . .
H32A H 0.8108 0.2489 0.4554 0.081 Uiso 1 1 calc R . .
H32B H 0.7885 0.3149 0.4553 0.081 Uiso 1 1 calc R . .
C33 C 0.8830(6) 0.2925(4) 0.3936(4) 0.046(2) Uani 1 1 d . . .
C34 C 0.9076(8) 0.3474(3) 0.3788(4) 0.056(3) Uani 1 1 d . . .
C35 C 0.9954(9) 0.3549(4) 0.3529(5) 0.067(3) Uani 1 1 d . . .
H35 H 1.0149 0.3922 0.3450 0.080 Uiso 1 1 calc R . .
C36 C 1.0571(7) 0.3108(4) 0.3376(4) 0.053(3) Uani 1 1 d . . .
C37 C 1.0272(6) 0.2546(3) 0.3489(4) 0.034(2) Uani 1 1 d . . .
C38 C 0.9398(7) 0.2445(3) 0.3781(4) 0.041(2) Uani 1 1 d . . .
C39 C 1.0895(6) 0.2055(3) 0.3290(4) 0.048(2) Uani 1 1 d . . .
H39A H 1.1059 0.2146 0.2884 0.058 Uiso 1 1 calc R . .
H39B H 1.0432 0.1715 0.3227 0.058 Uiso 1 1 calc R . .
C40 C 1.2684(6) 0.1516(3) 0.3730(4) 0.042(2) Uani 1 1 d . . .
H40 H 1.2614 0.1259 0.3391 0.050 Uiso 1 1 calc R . .
C41 C 1.3525(6) 0.1554(3) 0.4267(4) 0.041(2) Uani 1 1 d . . .
H41 H 1.4139 0.1312 0.4365 0.049 Uiso 1 1 calc R . .
C42 C 1.2400(6) 0.2208(3) 0.4346(3) 0.040(2) Uani 1 1 d . . .
H42 H 1.2061 0.2513 0.4497 0.049 Uiso 1 1 calc R . .
C43 C 0.8435(9) 0.3988(4) 0.3915(5) 0.098(4) Uani 1 1 d . . .
H43A H 0.8776 0.4331 0.3810 0.146 Uiso 1 1 calc R . .
H43B H 0.8435 0.3996 0.4361 0.146 Uiso 1 1 calc R . .
H43C H 0.7685 0.3965 0.3655 0.146 Uiso 1 1 calc R . .
C44 C 1.1529(9) 0.3242(4) 0.3081(5) 0.095(4) Uani 1 1 d . . .
H44A H 1.1394 0.3601 0.2857 0.143 Uiso 1 1 calc R . .
H44B H 1.1591 0.2944 0.2785 0.143 Uiso 1 1 calc R . .
H44C H 1.2207 0.3266 0.3415 0.143 Uiso 1 1 calc R . .
C45 C 0.9103(8) 0.1838(3) 0.3928(5) 0.078(3) Uani 1 1 d . . .
H45A H 0.8898 0.1622 0.3536 0.117 Uiso 1 1 calc R . .
H45B H 0.8492 0.1847 0.4123 0.117 Uiso 1 1 calc R . .
H45C H 0.9733 0.1663 0.4217 0.117 Uiso 1 1 calc R . .

loop_
_atom_site_aniso_label
_atom_site_aniso_U_11
_atom_site_aniso_U_22
_atom_site_aniso_U_33
_atom_site_aniso_U_23
_atom_site_aniso_U_13
_atom_site_aniso_U_12
Zn1 0.0145(5) 0.0390(5) 0.0277(5) 0.0005(4) -0.0019(4) 0.0004(4)
Zn2 0.0144(5) 0.0410(5) 0.0276(5) 0.0012(4) -0.0015(4) -0.0010(4)
S1 0.0279(11) 0.0269(10) 0.0356(13) 0.0020(10) 0.0027(9) 0.0006(9)
S2 0.0259(11) 0.0265(10) 0.0400(14) -0.0070(10) 0.0059(10) -0.0043(9)
N1 0.030(4) 0.049(4) 0.027(4) 0.005(3) 0.009(3) -0.002(3)
N2 0.021(4) 0.056(4) 0.034(4) 0.000(4) -0.005(3) -0.003(3)
N3 0.023(4) 0.031(3) 0.043(4) 0.010(3) 0.000(3) 0.006(3)
N4 0.021(4) 0.039(4) 0.029(4) 0.001(3) -0.007(3) 0.010(3)
O1 0.030(4) 0.067(4) 0.046(4) 0.011(3) 0.005(3) 0.023(3)
O2 0.052(4) 0.066(4) 0.047(4) -0.011(3) 0.017(3) 0.029(3)
O3 0.032(3) 0.044(3) 0.036(4) 0.009(3) -0.002(3) 0.007(2)
O4 0.040(4) 0.028(3) 0.043(4) -0.001(3) 0.007(3) -0.002(2)
O5 0.043(4) 0.060(4) 0.046(4) 0.006(3) 0.000(3) -0.023(3)
O6 0.048(4) 0.066(4) 0.049(4) 0.006(3) 0.012(3) -0.026(3)
O7 0.046(4) 0.061(4) 0.053(4) -0.008(3) 0.012(3) 0.021(3)
O8 0.034(3) 0.070(4) 0.052(4) 0.021(3) 0.008(3) 0.022(3)
O9 0.037(4) 0.045(3) 0.049(4) -0.020(3) 0.005(3) -0.003(3)
O10 0.040(4) 0.032(3) 0.045(4) 0.007(3) 0.009(3) 0.001(2)
O11 0.035(3) 0.056(3) 0.045(4) 0.003(3) -0.003(3) -0.029(3)
O12 0.038(4) 0.062(4) 0.043(4) 0.000(3) 0.005(3) -0.023(3)
C1 0.020(5) 0.042(5) 0.058(7) -0.001(5) 0.014(5) 0.002(4)
C2 0.034(5) 0.035(4) 0.027(5) 0.003(4) 0.002(4) 0.001(4)
C3 0.035(5) 0.035(4) 0.036(5) 0.000(4) 0.009(4) 0.003(4)
C4 0.045(5) 0.026(4) 0.024(5) -0.007(4) 0.009(4) -0.003(4)
C5 0.028(5) 0.033(4) 0.034(5) 0.004(4) 0.009(4) 0.004(4)
C6 0.050(6) 0.049(5) 0.015(5) 0.003(4) -0.001(4) 0.026(4)
C7 0.067(7) 0.062(6) 0.026(5) -0.006(4) 0.010(5) 0.028(5)
C8 0.027(5) 0.028(4) 0.028(5) 0.004(4) -0.005(4) 0.002(3)
C9 0.041(6) 0.053(5) 0.040(6) -0.011(5) 0.002(4) -0.016(4)
C10 0.042(6) 0.052(5) 0.040(6) 0.000(4) 0.011(5) -0.014(4)
C11 0.031(5) 0.050(5) 0.039(6) -0.004(5) 0.002(4) -0.013(4)
C12 0.040(6) 0.058(6) 0.039(6) -0.001(5) -0.015(5) -0.009(4)
C13 0.049(6) 0.054(6) 0.051(6) 0.021(5) 0.001(5) -0.006(5)
C14 0.022(5) 0.059(6) 0.033(6) -0.006(5) -0.005(4) -0.002(4)
C15 0.020(5) 0.056(6) 0.052(6) 0.006(5) 0.005(5) -0.001(4)
C16 0.014(4) 0.044(5) 0.042(5) 0.002(4) 0.002(4) 0.003(4)
C17 0.035(5) 0.047(5) 0.040(6) -0.003(4) 0.011(4) 0.005(4)
C18 0.037(5) 0.047(5) 0.035(5) 0.004(4) -0.005(4) 0.014(4)
C19 0.023(5) 0.028(4) 0.036(5) -0.002(4) 0.004(4) -0.001(3)
C20 0.038(5) 0.057(5) 0.016(5) -0.008(4) 0.003(4) -0.005(4)
C21 0.027(5) 0.061(6) 0.029(5) 0.003(4) 0.001(4) 0.011(4)
C22 0.034(5) 0.032(4) 0.026(5) -0.006(4) 0.006(4) -0.003(4)
C23 0.039(6) 0.055(5) 0.022(5) -0.002(4) 0.001(4) -0.010(4)
C24 0.036(6) 0.057(5) 0.035(6) -0.016(5) -0.007(4) -0.012(4)
C25 0.030(5) 0.052(5) 0.022(5) -0.001(4) 0.011(4) -0.011(4)
C26 0.038(5) 0.056(5) 0.023(5) -0.004(4) 0.014(4) -0.014(4)
C27 0.033(5) 0.055(5) 0.029(5) -0.020(4) -0.001(4) -0.004(4)
C28 0.023(5) 0.039(5) 0.051(6) 0.001(5) 0.008(5) -0.002(4)
C29 0.025(5) 0.118(8) 0.055(7) -0.005(6) 0.008(5) -0.051(5)
C30 0.046(6) 0.093(7) 0.035(6) 0.006(5) 0.009(5) -0.025(5)
C31 0.015(4) 0.080(6) 0.029(5) 0.002(5) -0.001(4) 0.000(4)
C32 0.046(6) 0.113(8) 0.028(5) -0.002(6) -0.018(5) 0.005(6)
C33 0.012(4) 0.077(7) 0.036(5) -0.008(5) -0.019(4) -0.001(4)
C34 0.052(7) 0.029(5) 0.063(7) -0.012(5) -0.030(5) 0.023(5)
C35 0.047(7) 0.042(6) 0.097(9) 0.017(5) -0.006(6) 0.001(5)
C36 0.032(6) 0.053(6) 0.065(7) 0.021(5) -0.006(5) 0.008(5)
C37 0.015(4) 0.042(5) 0.033(5) 0.005(4) -0.018(4) 0.009(4)
C38 0.026(5) 0.046(5) 0.040(5) 0.005(4) -0.011(4) -0.003(4)
C39 0.037(5) 0.051(5) 0.048(6) -0.017(4) -0.004(4) 0.015(4)
C40 0.026(5) 0.048(5) 0.044(6) -0.005(4) -0.002(4) 0.010(4)
C41 0.024(5) 0.059(5) 0.036(5) -0.002(4) 0.000(4) 0.013(4)
C42 0.042(5) 0.044(5) 0.029(5) -0.020(4) -0.003(4) 0.005(4)
C43 0.067(8) 0.083(7) 0.122(10) -0.028(7) -0.012(7) 0.031(6)
C44 0.066(8) 0.082(7) 0.144(11) 0.031(7) 0.036(7) -0.027(6)
C45 0.070(8) 0.059(6) 0.105(9) 0.029(6) 0.023(6) 0.001(5)

loop_
_atom_type_symbol
_atom_type_description
_atom_type_scat_dispersion_real
_atom_type_scat_dispersion_imag
_atom_type_scat_source
C C 0.0033 0.0016 'International Tables Vol C Tables 4.2.6.8 and 6.1.1.4'
H H 0.0000 0.0000 'International Tables Vol C Tables 4.2.6.8 and 6.1.1.4'
N N 0.0061 0.0033 'International Tables Vol C Tables 4.2.6.8 and 6.1.1.4'
O O 0.0106 0.0060 'International Tables Vol C Tables 4.2.6.8 and 6.1.1.4'
S S 0.1246 0.1234 'International Tables Vol C Tables 4.2.6.8 and 6.1.1.4'
Zn Zn 0.2839 1.4301 'International Tables Vol C Tables 4.2.6.8 and 6.1.1.4'

loop_
_geom_angle_atom_site_label_1
_geom_angle_atom_site_label_2
_geom_angle_atom_site_label_3
_geom_angle
_geom_angle_site_symmetry_1
_geom_angle_site_symmetry_3
N1 Zn1 O11 107.5(2) . 1_455
N1 Zn1 O1 101.9(2) . .
O11 Zn1 O1 90.9(2) 1_455 .
N1 Zn1 O7 96.6(2) . .
O11 Zn1 O7 86.7(2) 1_455 .
O1 Zn1 O7 161.2(2) . .
N1 Zn1 O6 97.8(2) . 1_655
O11 Zn1 O6 154.2(2) 1_455 1_655
O1 Zn1 O6 88.6(2) . 1_655
O7 Zn1 O6 85.5(2) . 1_655
N1 Zn1 Zn2 167.83(19) . .
O11 Zn1 Zn2 77.95(16) 1_455 .
O1 Zn1 Zn2 88.67(16) . .
O7 Zn1 Zn2 72.58(16) . .
O6 Zn1 Zn2 76.29(16) 1_655 .
N4 Zn2 O5 100.2(2) 4_465 1_655
N4 Zn2 O8 111.7(2) 4_465 .
O5 Zn2 O8 88.8(2) 1_655 .
N4 Zn2 O2 95.1(2) 4_465 .
O5 Zn2 O2 87.5(2) 1_655 .
O8 Zn2 O2 153.2(2) . .
N4 Zn2 O12 98.6(2) 4_465 1_455
O5 Zn2 O12 160.9(2) 1_655 1_455
O8 Zn2 O12 87.6(2) . 1_455
O2 Zn2 O12 87.3(2) . 1_455
N4 Zn2 Zn1 163.40(18) 4_465 .
O5 Zn2 Zn1 81.41(16) 1_655 .
O8 Zn2 Zn1 84.83(16) . .
O2 Zn2 Zn1 68.37(15) . .
O12 Zn2 Zn1 79.54(16) 1_455 .
O3 S1 O4 119.0(3) . .
O3 S1 C8 108.8(3) . .
O4 S1 C8 108.4(3) . .
O3 S1 C5 107.4(3) . .
O4 S1 C5 109.0(3) . .
C8 S1 C5 103.0(3) . .
O9 S2 O10 119.1(3) . .
O9 S2 C22 109.4(3) . .
O10 S2 C22 107.8(3) . .
O9 S2 C19 108.9(3) . .
O10 S2 C19 108.1(3) . .
C22 S2 C19 102.4(3) . .
C31 N1 C29 106.3(7) . .
C31 N1 Zn1 123.7(6) . .
C29 N1 Zn1 129.7(6) . .
C31 N2 C30 107.1(6) . .
C31 N2 C32 126.4(7) . .
C30 N2 C32 126.4(7) . .
C42 N3 C40 107.5(6) . .
C42 N3 C39 129.1(6) . .
C40 N3 C39 123.4(6) . .
C42 N4 C41 104.7(6) . .
C42 N4 Zn2 124.3(5) . 4_666
C41 N4 Zn2 129.1(5) . 4_666
C1 O1 Zn1 114.7(5) . .
C1 O2 Zn2 140.6(5) . .
C14 O5 Zn2 125.1(5) . 1_455
C14 O6 Zn1 130.6(5) . 1_455
C15 O7 Zn1 136.1(5) . .
C15 O8 Zn2 121.2(6) . .
C28 O11 Zn1 128.6(5) . 1_655
C28 O12 Zn2 126.3(5) . 1_655
O1 C1 O2 126.9(8) . .
O1 C1 C2 118.5(8) . .
O2 C1 C2 114.6(8) . .
C7 C2 C3 117.0(7) . .
C7 C2 C1 122.1(7) . .
C3 C2 C1 120.8(7) . .
C4 C3 C2 121.6(7) . .
C4 C3 H3 119.2 . .
C2 C3 H3 119.2 . .
C3 C4 C5 118.9(7) . .
C3 C4 H4 120.5 . .
C5 C4 H4 120.5 . .
C6 C5 C4 121.2(7) . .
C6 C5 S1 119.0(6) . .
C4 C5 S1 119.7(6) . .
C5 C6 C7 118.2(7) . .
C5 C6 H6 120.9 . .
C7 C6 H6 120.9 . .
C6 C7 C2 123.1(7) . .
C6 C7 H7 118.5 . .
C2 C7 H7 118.5 . .
C13 C8 C9 120.1(7) . .
C13 C8 S1 119.8(7) . .
C9 C8 S1 120.0(6) . .
C10 C9 C8 120.1(7) . .
C10 C9 H9 119.9 . .
C8 C9 H9 119.9 . .
C11 C10 C9 120.4(8) . .
C11 C10 H10 119.8 . .
C9 C10 H10 119.8 . .
C12 C11 C10 119.8(8) . .
C12 C11 C14 120.3(7) . .
C10 C11 C14 119.9(8) . .
C11 C12 C13 119.8(7) . .
C11 C12 H12 120.1 . .
C13 C12 H12 120.1 . .
C8 C13 C12 119.6(8) . .
C8 C13 H13 120.2 . .
C12 C13 H13 120.2 . .
O6 C14 O5 126.4(8) . .
O6 C14 C11 118.2(7) . .
O5 C14 C11 115.3(8) . .
O8 C15 O7 125.0(8) . .
O8 C15 C16 118.2(8) . .
O7 C15 C16 116.7(8) . .
C21 C16 C17 119.5(7) . .
C21 C16 C15 120.6(7) . .
C17 C16 C15 119.9(8) . .
C18 C17 C16 119.7(7) . .
C18 C17 H17 120.2 . .
C16 C17 H17 120.2 . .
C17 C18 C19 119.1(7) . .
C17 C18 H18 120.4 . .
C19 C18 H18 120.4 . .
C20 C19 C18 120.6(7) . .
C20 C19 S2 120.1(6) . .
C18 C19 S2 119.3(6) . .
C19 C20 C21 120.7(7) . .
C19 C20 H20 119.6 . .
C21 C20 H20 119.6 . .
C20 C21 C16 120.3(7) . .
C20 C21 H21 119.9 . .
C16 C21 H21 119.9 . .
C27 C22 C23 120.2(7) . .
C27 C22 S2 120.1(6) . .
C23 C22 S2 119.7(6) . .
C22 C23 C24 118.2(7) . .
C22 C23 H23 120.9 . .
C24 C23 H23 120.9 . .
C25 C24 C23 121.9(7) . .
C25 C24 H24 119.0 . .
C23 C24 H24 119.0 . .
C26 C25 C24 117.5(7) . .
C26 C25 C28 122.4(7) . .
C24 C25 C28 120.0(7) . .
C25 C26 C27 121.2(7) . .
C25 C26 H26 119.4 . .
C27 C26 H26 119.4 . .
C22 C27 C26 120.7(7) . .
C22 C27 H27 119.6 . .
C26 C27 H27 119.6 . .
O12 C28 O11 127.1(7) . .
O12 C28 C25 116.3(8) . .
O11 C28 C25 116.6(8) . .
N1 C29 C30 108.1(8) . .
N1 C29 H29 126.0 . .
C30 C29 H29 126.0 . .
N2 C30 C29 106.1(8) . .
N2 C30 H30 126.9 . .
C29 C30 H30 126.9 . .
N1 C31 N2 112.3(7) . .
N1 C31 H31 123.8 . .
N2 C31 H31 123.8 . .
N2 C32 C33 114.2(7) . .
N2 C32 H32A 108.7 . .
C33 C32 H32A 108.7 . .
N2 C32 H32B 108.7 . .
C33 C32 H32B 108.7 . .
H32A C32 H32B 107.6 . .
C34 C33 C38 122.0(9) . .
C34 C33 C32 119.7(9) . .
C38 C33 C32 118.2(8) . .
C35 C34 C33 117.8(8) . .
C35 C34 C43 119.5(10) . .
C33 C34 C43 122.7(11) . .
C34 C35 C36 124.0(9) . .
C34 C35 H35 118.0 . .
C36 C35 H35 118.0 . .
C35 C36 C37 118.1(9) . .
C35 C36 C44 119.5(9) . .
C37 C36 C44 122.5(8) . .
C36 C37 C38 120.2(8) . .
C36 C37 C39 118.9(8) . .
C38 C37 C39 120.9(7) . .
C37 C38 C33 117.8(8) . .
C37 C38 C45 120.3(8) . .
C33 C38 C45 121.9(9) . .
C37 C39 N3 111.3(6) . .
C37 C39 H39A 109.4 . .
N3 C39 H39A 109.4 . .
C37 C39 H39B 109.4 . .
N3 C39 H39B 109.4 . .
H39A C39 H39B 108.0 . .
C41 C40 N3 105.0(7) . .
C41 C40 H40 127.5 . .
N3 C40 H40 127.5 . .
C40 C41 N4 110.8(7) . .
C40 C41 H41 124.6 . .
N4 C41 H41 124.6 . .
N4 C42 N3 111.9(7) . .
N4 C42 H42 124.0 . .
N3 C42 H42 124.0 . .
C34 C43 H43A 109.5 . .
C34 C43 H43B 109.5 . .
H43A C43 H43B 109.5 . .
C34 C43 H43C 109.5 . .
H43A C43 H43C 109.5 . .
H43B C43 H43C 109.5 . .
C36 C44 H44A 109.5 . .
C36 C44 H44B 109.5 . .
H44A C44 H44B 109.5 . .
C36 C44 H44C 109.5 . .
H44A C44 H44C 109.5 . .
H44B C44 H44C 109.5 . .
C38 C45 H45A 109.5 . .
C38 C45 H45B 109.5 . .
H45A C45 H45B 109.5 . .
C38 C45 H45C 109.5 . .
H45A C45 H45C 109.5 . .
H45B C45 H45C 109.5 . .

loop_
_geom_bond_atom_site_label_1
_geom_bond_atom_site_label_2
_geom_bond_distance
_geom_bond_site_symmetry_2
Zn1 N1 2.012(6) .
Zn1 O11 2.042(5) 1_455
Zn1 O1 2.044(5) .
Zn1 O7 2.069(6) .
Zn1 O6 2.080(5) 1_655
Zn1 Zn2 3.0233(13) .
Zn2 N4 1.990(6) 4_465
Zn2 O5 2.041(5) 1_655
Zn2 O8 2.047(5) .
Zn2 O2 2.054(5) .
Zn2 O12 2.055(5) 1_455
S1 O3 1.433(5) .
S1 O4 1.435(5) .
S1 C8 1.747(7) .
S1 C5 1.772(7) .
S2 O9 1.419(5) .
S2 O10 1.449(5) .
S2 C22 1.764(7) .
S2 C19 1.778(7) .
N1 C31 1.291(8) .
N1 C29 1.347(10) .
N2 C31 1.321(9) .
N2 C30 1.337(10) .
N2 C32 1.480(9) .
N3 C42 1.341(8) .
N3 C40 1.358(8) .
N3 C39 1.507(8) .
N4 C42 1.298(8) .
N4 C41 1.366(8) .
N4 Zn2 1.990(6) 4_666
O1 C1 1.224(9) .
O2 C1 1.266(9) .
O5 C14 1.259(8) .
O5 Zn2 2.041(5) 1_455
O6 C14 1.236(9) .
O6 Zn1 2.080(5) 1_455
O7 C15 1.268(9) .
O8 C15 1.237(9) .
O11 C28 1.256(9) .
O11 Zn1 2.042(5) 1_655
O12 C28 1.233(9) .
O12 Zn2 2.055(5) 1_655
C1 C2 1.485(10) .
C2 C7 1.378(9) .
C2 C3 1.386(10) .
C3 C4 1.372(9) .
C3 H3 0.9300 .
C4 C5 1.385(9) .
C4 H4 0.9300 .
C5 C6 1.364(9) .
C6 C7 1.371(10) .
C6 H6 0.9300 .
C7 H7 0.9300 .
C8 C13 1.354(9) .
C8 C9 1.378(10) .
C9 C10 1.376(10) .
C9 H9 0.9300 .
C10 C11 1.371(10) .
C10 H10 0.9300 .
C11 C12 1.365(10) .
C11 C14 1.509(10) .
C12 C13 1.412(11) .
C12 H12 0.9300 .
C13 H13 0.9300 .
C15 C16 1.491(10) .
C16 C21 1.377(10) .
C16 C17 1.393(9) .
C17 C18 1.374(10) .
C17 H17 0.9300 .
C18 C19 1.386(10) .
C18 H18 0.9300 .
C19 C20 1.355(9) .
C20 C21 1.353(10) .
C20 H20 0.9300 .
C21 H21 0.9300 .
C22 C27 1.359(10) .
C22 C23 1.360(9) .
C23 C24 1.398(10) .
C23 H23 0.9300 .
C24 C25 1.375(10) .
C24 H24 0.9300 .
C25 C26 1.360(9) .
C25 C28 1.500(10) .
C26 C27 1.370(10) .
C26 H26 0.9300 .
C27 H27 0.9300 .
C29 C30 1.380(11) .
C29 H29 0.9300 .
C30 H30 0.9300 .
C31 H31 0.9300 .
C32 C33 1.527(12) .
C32 H32A 0.9700 .
C32 H32B 0.9700 .
C33 C34 1.376(11) .
C33 C38 1.411(11) .
C34 C35 1.363(13) .
C34 C43 1.505(11) .
C35 C36 1.376(12) .
C35 H35 0.9300 .
C36 C37 1.403(10) .
C36 C44 1.522(12) .
C37 C38 1.411(11) .
C37 C39 1.507(10) .
C38 C45 1.518(10) .
C39 H39A 0.9700 .
C39 H39B 0.9700 .
C40 C41 1.349(9) .
C40 H40 0.9300 .
C41 H41 0.9300 .
C42 H42 0.9300 .
C43 H43A 0.9600 .
C43 H43B 0.9600 .
C43 H43C 0.9600 .
C44 H44A 0.9600 .
C44 H44B 0.9600 .
C44 H44C 0.9600 .
C45 H45A 0.9600 .
C45 H45B 0.9600 .
C45 H45C 0.9600 .

loop_
_platon_squeeze_void_nr
_platon_squeeze_void_average_x
_platon_squeeze_void_average_y
_platon_squeeze_void_average_z
_platon_squeeze_void_volume
_platon_squeeze_void_count_electrons
1 -0.500 0.500 -0.499 1139.9 243.7
2 0.500 1.000 0.999 1139.9 243.2
